data_7706717
loop_
_publ_author_name
'Wang, Jianwei'
'Li, Xinhua'
'Yuan, Caixia'
'Su, Feng'
'Wu, Yan-Bo'
'Lu, Liping'
'Zhu, Miaoli'
'Xing, Shu'
'Fu, Xueqi'

_publ_section_title
;
 Syntheses, crystal structures, and biological evaluations of new
 dinuclear platinum(ii) complexes with 1,2,4-triazole derivatives as
 bridging ligands.
;
_journal_issue 13
_journal_name_full 'Dalton transactions (Cambridge, England : 2003)'
_journal_page_first 4527
_journal_page_last 4538
_journal_paper_doi 10.1039/d0dt03285a
_journal_volume 50
_journal_year 2021
_chemical_formula_moiety 'C44 H40 Cl4 N16 O4 Pt2 S4, 6(C2 H6 O S)'
_chemical_formula_sum 'C56 H76 Cl4 N16 O10 Pt2 S10'
_chemical_formula_weight 1985.90
_space_group_crystal_system triclinic
_space_group_IT_number 2
_space_group_name_Hall '-P 1'
_space_group_name_H-M_alt 'P -1'
_atom_sites_solution_hydrogens geom
_audit_creation_method SHELXL-2018/3
_audit_update_record
;
2021-02-20 deposited with the CCDC.	2021-03-01 downloaded from the CCDC.
;
_cell_angle_alpha 101.30(3)
_cell_angle_beta 100.32(3)
_cell_angle_gamma 100.29(3)
_cell_formula_units_Z 1
_cell_length_a 10.691(2)
_cell_length_b 12.399(3)
_cell_length_c 15.022(3)
_cell_measurement_reflns_used 25049
_cell_measurement_temperature 100(2)
_cell_measurement_theta_max 25
_cell_measurement_theta_min 2.5
_cell_volume 1873.4(8)
_computing_cell_refinement 'Bruker SAINT'
_computing_data_collection 'Bruker APEX3'
_computing_data_reduction 'Bruker SAINT'
_computing_structure_refinement 'SHELXL-2018/3 (Sheldrick, 2018)'
_computing_structure_solution 'SHELXS-97 (Sheldrick, 2008)'
_diffrn_ambient_temperature 100(2)
_diffrn_measured_fraction_theta_full 0.936
_diffrn_measured_fraction_theta_max 0.936
_diffrn_measurement_device_type mar555
_diffrn_radiation_type synchrotron
_diffrn_radiation_wavelength 0.720
_diffrn_reflns_av_R_equivalents 0
_diffrn_reflns_av_unetI/netI 0.0367
_diffrn_reflns_Laue_measured_fraction_full 0.936
_diffrn_reflns_Laue_measured_fraction_max 0.936
_diffrn_reflns_limit_h_max 12
_diffrn_reflns_limit_h_min 0
_diffrn_reflns_limit_k_max 14
_diffrn_reflns_limit_k_min -15
_diffrn_reflns_limit_l_max 17
_diffrn_reflns_limit_l_min -18
_diffrn_reflns_number 5985
_diffrn_reflns_point_group_measured_fraction_full 0.936
_diffrn_reflns_point_group_measured_fraction_max 0.936
_diffrn_reflns_theta_full 25.050
_diffrn_reflns_theta_max 25.050
_diffrn_reflns_theta_min 1.978
_diffrn_source 'synchrotron, 3W1A at BSRF'
_exptl_absorpt_coefficient_mu 4.331
_exptl_absorpt_correction_T_max 0.671
_exptl_absorpt_correction_T_min 0.671
_exptl_absorpt_correction_type multi-scan
_exptl_absorpt_process_details SADABS
_exptl_crystal_colour yellow
_exptl_crystal_density_diffrn 1.760
_exptl_crystal_description block
_exptl_crystal_F_000 988
_exptl_crystal_size_max 0.100
_exptl_crystal_size_mid 0.100
_exptl_crystal_size_min 0.100
_refine_diff_density_max 2.379
_refine_diff_density_min -1.584
_refine_diff_density_rms 0.204
_refine_ls_extinction_method none
_refine_ls_goodness_of_fit_ref 1.099
_refine_ls_hydrogen_treatment constr
_refine_ls_matrix_type full
_refine_ls_number_parameters 462
_refine_ls_number_reflns 5985
_refine_ls_number_restraints 33
_refine_ls_restrained_S_all 1.112
_refine_ls_R_factor_all 0.0450
_refine_ls_R_factor_gt 0.0413
_refine_ls_shift/su_max 0.001
_refine_ls_shift/su_mean 0.000
_refine_ls_structure_factor_coef Fsqd
_refine_ls_weighting_details 'w=1/[\s^2^(Fo^2^)+(0.0989P)^2^+2.3241P] where P=(Fo^2^+2Fc^2^)/3'
_refine_ls_weighting_scheme calc
_refine_ls_wR_factor_gt 0.1295
_refine_ls_wR_factor_ref 0.1323
_reflns_Friedel_coverage 0.000
_reflns_number_gt 5502
_reflns_number_total 5985
_reflns_threshold_expression 'I > 2\s(I)'
_cod_data_source_file d0dt03285a2.cif
_cod_data_source_block Y3-B-ZY100-2R
_cod_depositor_comments 'Adding full bibliography for 7706716--7706718.cif.'
_cod_original_cell_volume 1873.3(7)
_cod_database_code 7706717
_shelx_shelxl_version_number 2018/3
_shelx_space_group_comment
;
The symmetry employed for this shelxl refinement is uniquely defined
by the following loop, which should always be used as a source of
symmetry information in preference to the above space-group names.
They are only intended as comments.
;
_shelx_estimated_absorpt_t_min 0.671
_shelx_estimated_absorpt_t_max 0.671

loop_
_space_group_symop_operation_xyz
'x, y, z'
'-x, -y, -z'

loop_
_atom_site_label
_atom_site_type_symbol
_atom_site_fract_x
_atom_site_fract_y
_atom_site_fract_z
_atom_site_U_iso_or_equiv
_atom_site_adp_type
_atom_site_occupancy
_atom_site_site_symmetry_order
_atom_site_calc_flag
_atom_site_refinement_flags_posn
_atom_site_refinement_flags_adp
_atom_site_refinement_flags_occupancy
_atom_site_disorder_assembly
_atom_site_disorder_group
Pt1 Pt 0.03804(2) 0.41954(2) 0.43890(2) 0.01633(13) Uani 1 1 d . . . . .
S1 S -0.02776(18) 0.48958(15) 0.31162(12) 0.0223(4) Uani 1 1 d . . . . .
S2 S -0.15875(18) 0.29490(15) 0.40748(13) 0.0228(4) Uani 1 1 d . . . . .
N1 N 0.0973(6) 0.3595(5) 0.5537(4) 0.0189(12) Uani 1 1 d . . . . .
N2 N 0.1547(7) 0.2670(5) 0.5476(5) 0.0289(15) Uani 1 1 d . . . . .
N3 N 0.1459(6) 0.3329(5) 0.6919(4) 0.0241(13) Uani 1 1 d . . . . .
N4 N 0.1902(7) 0.3545(6) 0.7899(5) 0.0306(16) Uani 1 1 d . . . . .
N5 N 0.2123(6) 0.5343(5) 0.4671(4) 0.0218(13) Uani 1 1 d . . . . .
N6 N 0.3079(6) 0.5147(6) 0.4166(5) 0.0276(15) Uani 1 1 d . . . . .
N7 N 0.3662(6) 0.6868(5) 0.5093(5) 0.0273(15) Uani 1 1 d . . . . .
N8 N 0.4495(7) 0.7923(6) 0.5431(6) 0.0364(18) Uani 1 1 d . . . . .
Cl1 Cl 0.4435(2) 0.5672(2) 1.13662(15) 0.0436(5) Uani 1 1 d . . . . .
Cl2 Cl 0.8221(2) 1.1714(2) 0.6139(2) 0.0619(8) Uani 1 1 d . . . . .
O1 O -0.0818(6) 0.3126(5) 0.9362(4) 0.0413(15) Uani 1 1 d . . . . .
H1 H -0.134184 0.307051 0.971476 0.062 Uiso 1 1 calc R U . . .
O2 O 0.4115(8) 0.9776(6) 0.7852(5) 0.059(2) Uani 1 1 d . . . . .
H2 H 0.398831 1.025738 0.828486 0.088 Uiso 1 1 calc R U . . .
C1 C 0.1850(8) 0.2528(6) 0.6309(6) 0.0297(18) Uani 1 1 d . . . . .
C2 C 0.2452(11) 0.1629(8) 0.6614(7) 0.045(2) Uani 1 1 d . . . . .
H2A H 0.340671 0.185541 0.668328 0.054 Uiso 1 1 calc R U . . .
H2B H 0.229064 0.158658 0.723662 0.054 Uiso 1 1 calc R U . . .
C3 C 0.204(2) 0.0631(16) 0.6066(19) 0.186(10) Uani 1 1 d . U . . .
H3A H 0.128339 0.062631 0.558783 0.280 Uiso 1 1 calc R U . . .
H3B H 0.179085 0.008311 0.642845 0.280 Uiso 1 1 calc R U . . .
H3C H 0.273693 0.042761 0.576799 0.280 Uiso 1 1 calc R U . . .
C4 C 0.0909(7) 0.3999(6) 0.6407(5) 0.0174(14) Uani 1 1 d . . . . .
C5 C 0.0992(8) 0.3624(6) 0.8339(5) 0.0276(17) Uani 1 1 d . . . . .
H5 H 0.011075 0.347643 0.800809 0.033 Uiso 1 1 calc R U . . .
C6 C 0.1323(8) 0.3945(6) 0.9364(6) 0.0300(18) Uani 1 1 d . . . . .
C7 C 0.2590(8) 0.4533(6) 0.9840(6) 0.0309(18) Uani 1 1 d . . . . .
H7 H 0.325092 0.469181 0.950713 0.037 Uiso 1 1 calc R U . . .
C8 C 0.2861(9) 0.4875(7) 1.0800(6) 0.036(2) Uani 1 1 d . . . . .
C9 C 0.1921(9) 0.4657(7) 1.1295(6) 0.038(2) Uani 1 1 d . . . . .
H9 H 0.213402 0.491392 1.195428 0.046 Uiso 1 1 calc R U . . .
C10 C 0.0664(9) 0.4066(7) 1.0845(6) 0.038(2) Uani 1 1 d . . . . .
H10 H 0.002157 0.390317 1.119160 0.045 Uiso 1 1 calc R U . . .
C11 C 0.0357(8) 0.3709(7) 0.9863(6) 0.0327(19) Uani 1 1 d . . . . .
C12 C 0.3976(7) 0.6067(7) 0.4436(6) 0.0309(18) Uani 1 1 d . . . . .
C13 C 0.5216(9) 0.6248(10) 0.4091(8) 0.048(3) Uani 1 1 d . . . . .
H13A H 0.517382 0.678356 0.368241 0.058 Uiso 1 1 calc R U . . .
H13B H 0.595951 0.659133 0.462905 0.058 Uiso 1 1 calc R U . . .
C14 C 0.5444(9) 0.5193(10) 0.3573(7) 0.049(3) Uani 1 1 d . . . . .
H14A H 0.553226 0.467416 0.398398 0.073 Uiso 1 1 calc R U . . .
H14B H 0.624624 0.535528 0.334660 0.073 Uiso 1 1 calc R U . . .
H14C H 0.470725 0.484587 0.304269 0.073 Uiso 1 1 calc R U . . .
C15 C 0.2450(7) 0.6382(6) 0.5213(5) 0.0249(17) Uani 1 1 d . . . . .
C16 C 0.4354(8) 0.8530(7) 0.6190(7) 0.036(2) Uani 1 1 d . . . . .
H16 H 0.368911 0.825821 0.648517 0.043 Uiso 1 1 calc R U . . .
C17 C 0.5218(8) 0.9639(7) 0.6596(7) 0.037(2) Uani 1 1 d . . . . .
C18 C 0.5064(9) 1.0276(8) 0.7462(7) 0.046(2) Uani 1 1 d . . . . .
C19 C 0.5844(10) 1.1324(8) 0.7889(8) 0.049(3) Uani 1 1 d . . . . .
H19 H 0.571803 1.173347 0.845803 0.059 Uiso 1 1 calc R U . . .
C20 C 0.6810(9) 1.1776(8) 0.7485(7) 0.047(3) Uani 1 1 d . . . . .
H20 H 0.736091 1.249631 0.777740 0.056 Uiso 1 1 calc R U . . .
C21 C 0.6973(8) 1.1165(8) 0.6641(7) 0.046(3) Uani 1 1 d . . . . .
C22 C 0.6184(9) 1.0121(8) 0.6202(7) 0.045(2) Uani 1 1 d . . . . .
H22 H 0.630416 0.972952 0.562439 0.054 Uiso 1 1 calc R U . . .
O3 O 0.7191(8) 0.2936(7) 0.0170(6) 0.061(2) Uani 1 1 d D . . . .
S3 S 0.6585(3) 0.2240(2) 0.07490(19) 0.0197(17) Uani 0.648(19) 1 d . U P A 1
S3A S 0.6690(18) 0.2392(18) 0.0876(11) 0.40(4) Uani 0.352(19) 1 d D U P A 2
C23 C 0.5993(13) 0.3175(10) 0.1564(10) 0.071(4) Uani 1 1 d D . . . .
H23A H 0.671683 0.379068 0.193454 0.107 Uiso 1 1 calc R U . A 1
H23B H 0.561050 0.275738 0.197635 0.107 Uiso 1 1 calc R U . A 1
H23C H 0.532761 0.348655 0.122424 0.107 Uiso 1 1 calc R U . A 1
C24 C 0.7912(11) 0.2098(9) 0.1556(8) 0.056(3) Uani 1 1 d D . . . .
H24A H 0.847585 0.170827 0.122486 0.084 Uiso 1 1 calc R U . A 1
H24B H 0.759405 0.165951 0.197804 0.084 Uiso 1 1 calc R U . A 1
H24C H 0.840957 0.284665 0.191523 0.084 Uiso 1 1 calc R U . A 1
O4 O 0.3442(15) 0.1198(14) 0.9057(10) 0.141(6) Uani 1 1 d . . . . .
S4 S 0.2794(3) 0.1501(2) 0.9845(2) 0.0616(7) Uani 1 1 d . . . . .
C25 C 0.2963(12) 0.0502(10) 1.0514(9) 0.068(3) Uani 1 1 d . . . . .
H25A H 0.242609 -0.023589 1.016156 0.101 Uiso 1 1 calc R U . . .
H25B H 0.267743 0.073120 1.109322 0.101 Uiso 1 1 calc R U . . .
H25C H 0.387870 0.045319 1.066011 0.101 Uiso 1 1 calc R U . . .
C26 C 0.1109(12) 0.1066(9) 0.9393(8) 0.061(3) Uani 1 1 d . . . . .
H26A H 0.086340 0.142012 0.887818 0.092 Uiso 1 1 calc R U . . .
H26B H 0.064778 0.129183 0.988269 0.092 Uiso 1 1 calc R U . . .
H26C H 0.087179 0.024429 0.916513 0.092 Uiso 1 1 calc R U . . .
O5 O 0.0808(8) 0.1451(6) 0.1515(6) 0.065(2) Uani 1 1 d . . . . .
S5 S 0.1004(4) 0.2149(3) 0.2484(2) 0.0823(12) Uani 1 1 d . . . . .
C27 C 0.050(2) 0.1150(14) 0.3174(11) 0.118(6) Uani 1 1 d . U . . .
H27A H -0.041795 0.076285 0.291271 0.177 Uiso 1 1 calc R U . . .
H27B H 0.059209 0.155895 0.381949 0.177 Uiso 1 1 calc R U . . .
H27C H 0.104299 0.059358 0.315917 0.177 Uiso 1 1 calc R U . . .
C28 C 0.2670(19) 0.2464(16) 0.2932(16) 0.154(8) Uani 1 1 d . U . . .
H28A H 0.299970 0.177210 0.282257 0.231 Uiso 1 1 calc R U . . .
H28B H 0.285272 0.279447 0.360315 0.231 Uiso 1 1 calc R U . . .
H28C H 0.310188 0.300368 0.262525 0.231 Uiso 1 1 calc R U . . .

loop_
_atom_site_aniso_label
_atom_site_aniso_U_11
_atom_site_aniso_U_22
_atom_site_aniso_U_33
_atom_site_aniso_U_23
_atom_site_aniso_U_13
_atom_site_aniso_U_12
Pt1 0.01636(18) 0.01616(17) 0.01480(18) 0.00297(11) 0.00320(12) 0.00031(11)
S1 0.0266(9) 0.0244(9) 0.0161(9) 0.0051(7) 0.0046(8) 0.0060(7)
S2 0.0197(9) 0.0193(8) 0.0242(10) -0.0005(7) 0.0055(8) -0.0036(7)
N1 0.021(3) 0.022(3) 0.014(3) 0.003(2) 0.007(3) 0.003(2)
N2 0.039(4) 0.017(3) 0.029(4) 0.005(3) 0.000(3) 0.009(3)
N3 0.029(3) 0.024(3) 0.018(3) 0.006(2) 0.005(3) 0.003(3)
N4 0.039(4) 0.027(3) 0.021(3) 0.008(3) -0.004(3) 0.005(3)
N5 0.023(3) 0.025(3) 0.018(3) 0.007(2) 0.005(3) 0.002(3)
N6 0.022(3) 0.040(4) 0.023(3) 0.009(3) 0.009(3) 0.009(3)
N7 0.014(3) 0.029(3) 0.033(4) 0.007(3) 0.000(3) -0.006(3)
N8 0.019(3) 0.034(4) 0.052(5) 0.018(4) 0.000(3) -0.009(3)
Cl1 0.0451(13) 0.0481(12) 0.0298(11) 0.0025(9) -0.0035(10) 0.0091(10)
Cl2 0.0362(12) 0.0582(15) 0.0820(19) 0.0425(14) -0.0053(13) -0.0235(11)
O1 0.037(3) 0.049(4) 0.036(3) 0.014(3) 0.011(3) -0.002(3)
O2 0.061(5) 0.053(4) 0.049(5) 0.007(3) 0.014(4) -0.016(4)
C1 0.034(4) 0.027(4) 0.027(4) 0.007(3) 0.004(4) 0.009(3)
C2 0.073(7) 0.034(5) 0.032(5) 0.013(4) 0.003(5) 0.024(5)
C3 0.176(16) 0.083(11) 0.253(19) 0.025(12) -0.087(13) 0.058(11)
C4 0.015(3) 0.021(3) 0.017(4) 0.006(3) 0.006(3) 0.002(3)
C5 0.032(4) 0.023(4) 0.025(4) 0.007(3) 0.004(4) 0.000(3)
C6 0.034(4) 0.025(4) 0.029(4) 0.009(3) -0.001(4) 0.008(3)
C7 0.033(4) 0.026(4) 0.035(5) 0.010(3) 0.004(4) 0.011(3)
C8 0.043(5) 0.031(4) 0.029(4) 0.007(3) -0.003(4) 0.011(4)
C9 0.053(6) 0.040(5) 0.020(4) 0.006(3) 0.003(4) 0.013(4)
C10 0.047(5) 0.043(5) 0.029(4) 0.015(4) 0.017(4) 0.011(4)
C11 0.032(4) 0.032(4) 0.037(5) 0.017(4) 0.008(4) 0.003(3)
C12 0.017(4) 0.049(5) 0.026(4) 0.018(4) 0.005(3) -0.004(3)
C13 0.020(4) 0.073(7) 0.047(6) 0.009(5) 0.014(4) -0.001(4)
C14 0.022(4) 0.090(8) 0.040(5) 0.019(5) 0.008(4) 0.020(5)
C15 0.018(4) 0.028(4) 0.024(4) 0.015(3) -0.004(3) -0.007(3)
C16 0.021(4) 0.033(4) 0.048(6) 0.016(4) -0.003(4) -0.008(3)
C17 0.025(4) 0.030(4) 0.049(6) 0.021(4) -0.009(4) -0.012(3)
C18 0.034(5) 0.044(5) 0.051(6) 0.020(5) -0.009(4) -0.005(4)
C19 0.043(5) 0.036(5) 0.058(6) 0.017(4) -0.007(5) -0.004(4)
C20 0.039(5) 0.030(5) 0.060(7) 0.017(5) -0.010(5) -0.009(4)
C21 0.027(4) 0.050(6) 0.061(7) 0.043(5) -0.007(4) -0.012(4)
C22 0.030(5) 0.043(5) 0.050(6) 0.025(4) -0.013(4) -0.014(4)
O3 0.060(5) 0.083(5) 0.058(5) 0.036(4) 0.033(4) 0.024(4)
S3 0.021(2) 0.018(2) 0.020(2) 0.0030(11) 0.0054(12) 0.0031(11)
S3A 0.40(5) 0.40(5) 0.39(5) 0.094(15) 0.091(14) 0.092(14)
C23 0.069(8) 0.070(8) 0.084(9) -0.005(7) 0.052(8) 0.031(6)
C24 0.048(6) 0.048(6) 0.060(7) -0.002(5) 0.010(5) -0.001(5)
O4 0.155(12) 0.209(15) 0.136(11) 0.091(11) 0.108(11) 0.105(12)
S4 0.0599(17) 0.0547(16) 0.072(2) 0.0172(14) 0.0182(16) 0.0119(13)
C25 0.064(7) 0.056(7) 0.076(8) 0.004(6) 0.003(7) 0.022(6)
C26 0.075(8) 0.043(6) 0.061(7) 0.005(5) 0.008(6) 0.014(5)
O5 0.067(5) 0.054(4) 0.063(5) -0.004(4) 0.007(4) 0.019(4)
S5 0.086(2) 0.0679(19) 0.067(2) -0.0302(16) -0.0317(17) 0.0500(18)
C27 0.196(15) 0.105(11) 0.068(9) 0.016(8) 0.004(9) 0.101(11)
C28 0.118(12) 0.102(11) 0.185(15) -0.053(10) -0.055(11) 0.062(10)

loop_
_atom_type_symbol
_atom_type_description
_atom_type_scat_dispersion_real
_atom_type_scat_dispersion_imag
_atom_type_scat_source
C C 0.0030 0.0020 'International Tables Vol C Tables 4.2.6.8 and 6.1.1.4'
H H 0.0000 0.0000 'International Tables Vol C Tables 4.2.6.8 and 6.1.1.4'
N N 0.0060 0.0030 'International Tables Vol C Tables 4.2.6.8 and 6.1.1.4'
O O 0.0110 0.0060 'International Tables Vol C Tables 4.2.6.8 and 6.1.1.4'
S S 0.1270 0.1280 'International Tables Vol C Tables 4.2.6.8 and 6.1.1.4'
Pt Pt -1.7410 8.6000 'International Tables Vol C Tables 4.2.6.8 and 6.1.1.4'
Cl Cl 0.1520 0.1640 'International Tables Vol C Tables 4.2.6.8 and 6.1.1.4'

loop_
_geom_angle_atom_site_label_1
_geom_angle_atom_site_label_2
_geom_angle_atom_site_label_3
_geom_angle
_geom_angle_site_symmetry_1
_geom_angle_site_symmetry_3
_geom_angle_publ_flag
N1 Pt1 N5 91.4(2) . . ?
N1 Pt1 S2 89.32(17) . . ?
N5 Pt1 S2 178.68(17) . . ?
N1 Pt1 S1 179.15(16) . . ?
N5 Pt1 S1 88.10(17) . . ?
S2 Pt1 S1 91.16(7) . . ?
N1 Pt1 Pt1 85.32(16) . 2_566 ?
N5 Pt1 Pt1 85.80(18) . 2_566 ?
S2 Pt1 Pt1 93.16(6) . 2_566 ?
S1 Pt1 Pt1 93.95(5) . 2_566 ?
C4 S1 Pt1 102.0(2) 2_566 . ?
C15 S2 Pt1 103.8(2) 2_566 . ?
C4 N1 N2 110.6(6) . . ?
C4 N1 Pt1 127.8(5) . . ?
N2 N1 Pt1 121.6(5) . . ?
C1 N2 N1 106.8(6) . . ?
C4 N3 C1 107.4(6) . . ?
C4 N3 N4 128.3(6) . . ?
C1 N3 N4 122.3(6) . . ?
C5 N4 N3 113.2(7) . . ?
C15 N5 N6 110.8(6) . . ?
C15 N5 Pt1 128.0(5) . . ?
N6 N5 Pt1 120.6(5) . . ?
C12 N6 N5 105.1(7) . . ?
C15 N7 N8 134.6(7) . . ?
C15 N7 C12 106.0(6) . . ?
N8 N7 C12 119.3(7) . . ?
C16 N8 N7 117.0(7) . . ?
C11 O1 H1 109.5 . . ?
C18 O2 H2 109.5 . . ?
N2 C1 N3 109.4(7) . . ?
N2 C1 C2 128.0(8) . . ?
N3 C1 C2 122.5(7) . . ?
C3 C2 C1 115.7(11) . . ?
C3 C2 H2A 108.4 . . ?
C1 C2 H2A 108.4 . . ?
C3 C2 H2B 108.4 . . ?
C1 C2 H2B 108.4 . . ?
H2A C2 H2B 107.4 . . ?
C2 C3 H3A 109.5 . . ?
C2 C3 H3B 109.5 . . ?
H3A C3 H3B 109.5 . . ?
C2 C3 H3C 109.5 . . ?
H3A C3 H3C 109.5 . . ?
H3B C3 H3C 109.5 . . ?
N1 C4 N3 105.8(6) . . ?
N1 C4 S1 130.9(5) . 2_566 ?
N3 C4 S1 123.3(5) . 2_566 ?
N4 C5 C6 119.3(7) . . ?
N4 C5 H5 120.4 . . ?
C6 C5 H5 120.4 . . ?
C11 C6 C7 120.1(8) . . ?
C11 C6 C5 119.9(7) . . ?
C7 C6 C5 120.0(8) . . ?
C8 C7 C6 118.9(8) . . ?
C8 C7 H7 120.6 . . ?
C6 C7 H7 120.6 . . ?
C9 C8 C7 121.6(8) . . ?
C9 C8 Cl1 120.8(7) . . ?
C7 C8 Cl1 117.5(7) . . ?
C8 C9 C10 120.8(8) . . ?
C8 C9 H9 119.6 . . ?
C10 C9 H9 119.6 . . ?
C9 C10 C11 118.9(8) . . ?
C9 C10 H10 120.6 . . ?
C11 C10 H10 120.6 . . ?
O1 C11 C6 116.5(8) . . ?
O1 C11 C10 123.7(8) . . ?
C6 C11 C10 119.8(8) . . ?
N6 C12 N7 111.7(7) . . ?
N6 C12 C13 124.4(9) . . ?
N7 C12 C13 123.9(8) . . ?
C14 C13 C12 112.4(9) . . ?
C14 C13 H13A 109.1 . . ?
C12 C13 H13A 109.1 . . ?
C14 C13 H13B 109.1 . . ?
C12 C13 H13B 109.1 . . ?
H13A C13 H13B 107.9 . . ?
C13 C14 H14A 109.5 . . ?
C13 C14 H14B 109.5 . . ?
H14A C14 H14B 109.5 . . ?
C13 C14 H14C 109.5 . . ?
H14A C14 H14C 109.5 . . ?
H14B C14 H14C 109.5 . . ?
N5 C15 N7 106.4(7) . . ?
N5 C15 S2 129.0(6) . 2_566 ?
N7 C15 S2 124.6(6) . 2_566 ?
N8 C16 C17 119.8(8) . . ?
N8 C16 H16 120.1 . . ?
C17 C16 H16 120.1 . . ?
C22 C17 C18 117.4(8) . . ?
C22 C17 C16 124.3(10) . . ?
C18 C17 C16 118.3(8) . . ?
O2 C18 C19 121.6(10) . . ?
O2 C18 C17 116.7(8) . . ?
C19 C18 C17 121.7(9) . . ?
C18 C19 C20 119.5(11) . . ?
C18 C19 H19 120.2 . . ?
C20 C19 H19 120.2 . . ?
C19 C20 C21 119.4(8) . . ?
C19 C20 H20 120.3 . . ?
C21 C20 H20 120.3 . . ?
C22 C21 C20 121.4(9) . . ?
C22 C21 Cl2 118.7(9) . . ?
C20 C21 Cl2 119.8(7) . . ?
C21 C22 C17 120.5(10) . . ?
C21 C22 H22 119.7 . . ?
C17 C22 H22 119.7 . . ?
O3 S3 C24 104.2(5) . . ?
O3 S3 C23 106.5(6) . . ?
C24 S3 C23 96.2(6) . . ?
O3 S3A C23 114.5(12) . . ?
O3 S3A C24 109.3(12) . . ?
C23 S3A C24 106.6(11) . . ?
S3 C23 H23A 109.5 . . ?
S3 C23 H23B 109.5 . . ?
H23A C23 H23B 109.5 . . ?
S3 C23 H23C 109.5 . . ?
H23A C23 H23C 109.5 . . ?
H23B C23 H23C 109.5 . . ?
S3 C24 H24A 109.5 . . ?
S3 C24 H24B 109.5 . . ?
H24A C24 H24B 109.5 . . ?
S3 C24 H24C 109.5 . . ?
H24A C24 H24C 109.5 . . ?
H24B C24 H24C 109.5 . . ?
O4 S4 C26 107.1(8) . . ?
O4 S4 C25 106.2(7) . . ?
C26 S4 C25 98.1(6) . . ?
S4 C25 H25A 109.5 . . ?
S4 C25 H25B 109.5 . . ?
H25A C25 H25B 109.5 . . ?
S4 C25 H25C 109.5 . . ?
H25A C25 H25C 109.5 . . ?
H25B C25 H25C 109.5 . . ?
S4 C26 H26A 109.5 . . ?
S4 C26 H26B 109.5 . . ?
H26A C26 H26B 109.5 . . ?
S4 C26 H26C 109.5 . . ?
H26A C26 H26C 109.5 . . ?
H26B C26 H26C 109.5 . . ?
O5 S5 C28 105.3(8) . . ?
O5 S5 C27 105.5(6) . . ?
C28 S5 C27 99.1(11) . . ?
S5 C27 H27A 109.5 . . ?
S5 C27 H27B 109.5 . . ?
H27A C27 H27B 109.5 . . ?
S5 C27 H27C 109.5 . . ?
H27A C27 H27C 109.5 . . ?
H27B C27 H27C 109.5 . . ?
S5 C28 H28A 109.5 . . ?
S5 C28 H28B 109.5 . . ?
H28A C28 H28B 109.5 . . ?
S5 C28 H28C 109.5 . . ?
H28A C28 H28C 109.5 . . ?
H28B C28 H28C 109.5 . . ?

loop_
_geom_bond_atom_site_label_1
_geom_bond_atom_site_label_2
_geom_bond_distance
_geom_bond_site_symmetry_2
_geom_bond_publ_flag
Pt1 N1 2.052(6) . ?
Pt1 N5 2.052(6) . ?
Pt1 S2 2.288(2) . ?
Pt1 S1 2.3004(19) . ?
Pt1 Pt1 2.7733(10) 2_566 ?
S1 C4 1.722(7) 2_566 ?
S2 C15 1.721(9) 2_566 ?
N1 C4 1.324(9) . ?
N1 N2 1.388(9) . ?
N2 C1 1.290(11) . ?
N3 C4 1.377(9) . ?
N3 C1 1.389(10) . ?
N3 N4 1.419(9) . ?
N4 C5 1.277(11) . ?
N5 C15 1.331(10) . ?
N5 N6 1.405(9) . ?
N6 C12 1.293(10) . ?
N7 C15 1.385(10) . ?
N7 N8 1.387(9) . ?
N7 C12 1.388(11) . ?
N8 C16 1.287(13) . ?
Cl1 C8 1.760(9) . ?
Cl2 C21 1.747(9) . ?
O1 C11 1.339(10) . ?
O1 H1 0.8400 . ?
O2 C18 1.373(12) . ?
O2 H2 0.8400 . ?
C1 C2 1.489(11) . ?
C2 C3 1.30(2) . ?
C2 H2A 0.9900 . ?
C2 H2B 0.9900 . ?
C3 H3A 0.9800 . ?
C3 H3B 0.9800 . ?
C3 H3C 0.9800 . ?
C5 C6 1.473(11) . ?
C5 H5 0.9500 . ?
C6 C11 1.403(12) . ?
C6 C7 1.405(11) . ?
C7 C8 1.383(12) . ?
C7 H7 0.9500 . ?
C8 C9 1.373(13) . ?
C9 C10 1.389(13) . ?
C9 H9 0.9500 . ?
C10 C11 1.414(13) . ?
C10 H10 0.9500 . ?
C12 C13 1.504(12) . ?
C13 C14 1.470(15) . ?
C13 H13A 0.9900 . ?
C13 H13B 0.9900 . ?
C14 H14A 0.9800 . ?
C14 H14B 0.9800 . ?
C14 H14C 0.9800 . ?
C16 C17 1.459(11) . ?
C16 H16 0.9500 . ?
C17 C22 1.381(13) . ?
C17 C18 1.438(15) . ?
C18 C19 1.375(13) . ?
C19 C20 1.378(14) . ?
C19 H19 0.9500 . ?
C20 C21 1.401(15) . ?
C20 H20 0.9500 . ?
C21 C22 1.378(13) . ?
C22 H22 0.9500 . ?
O3 S3 1.489(8) . ?
O3 S3A 1.490(10) . ?
S3 C24 1.752(12) . ?
S3 C23 1.796(10) . ?
S3A C23 1.645(10) . ?
S3A C24 1.650(10) . ?
C23 H23A 0.9800 . ?
C23 H23B 0.9800 . ?
C23 H23C 0.9800 . ?
C24 H24A 0.9800 . ?
C24 H24B 0.9800 . ?
C24 H24C 0.9800 . ?
O4 S4 1.494(12) . ?
S4 C26 1.752(12) . ?
S4 C25 1.755(13) . ?
C25 H25A 0.9800 . ?
C25 H25B 0.9800 . ?
C25 H25C 0.9800 . ?
C26 H26A 0.9800 . ?
C26 H26B 0.9800 . ?
C26 H26C 0.9800 . ?
O5 S5 1.497(8) . ?
S5 C28 1.732(18) . ?
S5 C27 1.836(18) . ?
C27 H27A 0.9800 . ?
C27 H27B 0.9800 . ?
C27 H27C 0.9800 . ?
C28 H28A 0.9800 . ?
C28 H28B 0.9800 . ?
C28 H28C 0.9800 . ?

loop_
_geom_hbond_atom_site_label_D
_geom_hbond_atom_site_label_H
_geom_hbond_atom_site_label_A
_geom_hbond_distance_DH
_geom_hbond_distance_HA
_geom_hbond_distance_DA
_geom_hbond_angle_DHA
_geom_hbond_site_symmetry_A
_geom_hbond_publ_flag
O1 H1 O3 0.84 1.81 2.630(10) 163.3 1_456 yes
O2 H2 O4 0.84 1.73 2.564(14) 169.6 1_565 yes

loop_
_geom_torsion_atom_site_label_1
_geom_torsion_atom_site_label_2
_geom_torsion_atom_site_label_3
_geom_torsion_atom_site_label_4
_geom_torsion
_geom_torsion_site_symmetry_1
_geom_torsion_site_symmetry_2
_geom_torsion_site_symmetry_3
_geom_torsion_site_symmetry_4
_geom_torsion_publ_flag
C4 N1 N2 C1 -1.1(9) . . . . ?
Pt1 N1 N2 C1 177.7(5) . . . . ?
C4 N3 N4 C5 63.2(10) . . . . ?
C1 N3 N4 C5 -135.2(8) . . . . ?
C15 N5 N6 C12 1.6(8) . . . . ?
Pt1 N5 N6 C12 173.1(5) . . . . ?
C15 N7 N8 C16 21.8(13) . . . . ?
C12 N7 N8 C16 -162.9(7) . . . . ?
N1 N2 C1 N3 1.3(9) . . . . ?
N1 N2 C1 C2 178.0(9) . . . . ?
C4 N3 C1 N2 -1.2(9) . . . . ?
N4 N3 C1 N2 -166.0(7) . . . . ?
C4 N3 C1 C2 -178.0(8) . . . . ?
N4 N3 C1 C2 17.1(12) . . . . ?
N2 C1 C2 C3 -39(2) . . . . ?
N3 C1 C2 C3 137.1(18) . . . . ?
N2 N1 C4 N3 0.4(8) . . . . ?
Pt1 N1 C4 N3 -178.3(4) . . . . ?
N2 N1 C4 S1 -178.7(5) . . . 2_566 ?
Pt1 N1 C4 S1 2.6(10) . . . 2_566 ?
C1 N3 C4 N1 0.4(8) . . . . ?
N4 N3 C4 N1 164.1(7) . . . . ?
C1 N3 C4 S1 179.6(6) . . . 2_566 ?
N4 N3 C4 S1 -16.7(10) . . . 2_566 ?
N3 N4 C5 C6 -174.7(6) . . . . ?
N4 C5 C6 C11 -160.5(7) . . . . ?
N4 C5 C6 C7 22.3(11) . . . . ?
C11 C6 C7 C8 -0.4(11) . . . . ?
C5 C6 C7 C8 176.8(7) . . . . ?
C6 C7 C8 C9 -0.1(12) . . . . ?
C6 C7 C8 Cl1 -176.8(6) . . . . ?
C7 C8 C9 C10 1.0(13) . . . . ?
Cl1 C8 C9 C10 177.5(7) . . . . ?
C8 C9 C10 C11 -1.3(13) . . . . ?
C7 C6 C11 O1 -178.6(7) . . . . ?
C5 C6 C11 O1 4.2(11) . . . . ?
C7 C6 C11 C10 0.1(12) . . . . ?
C5 C6 C11 C10 -177.1(8) . . . . ?
C9 C10 C11 O1 179.3(8) . . . . ?
C9 C10 C11 C6 0.7(12) . . . . ?
N5 N6 C12 N7 -0.3(8) . . . . ?
N5 N6 C12 C13 179.1(8) . . . . ?
C15 N7 C12 N6 -1.1(9) . . . . ?
N8 N7 C12 N6 -177.5(7) . . . . ?
C15 N7 C12 C13 179.6(8) . . . . ?
N8 N7 C12 C13 3.1(11) . . . . ?
N6 C12 C13 C14 -12.7(13) . . . . ?
N7 C12 C13 C14 166.6(8) . . . . ?
N6 N5 C15 N7 -2.2(8) . . . . ?
Pt1 N5 C15 N7 -172.9(5) . . . . ?
N6 N5 C15 S2 177.0(5) . . . 2_566 ?
Pt1 N5 C15 S2 6.4(10) . . . 2_566 ?
N8 N7 C15 N5 177.7(8) . . . . ?
C12 N7 C15 N5 2.0(8) . . . . ?
N8 N7 C15 S2 -1.7(12) . . . 2_566 ?
C12 N7 C15 S2 -177.3(6) . . . 2_566 ?
N7 N8 C16 C17 178.6(7) . . . . ?
N8 C16 C17 C22 2.2(13) . . . . ?
N8 C16 C17 C18 -177.7(8) . . . . ?
C22 C17 C18 O2 -178.9(8) . . . . ?
C16 C17 C18 O2 1.0(13) . . . . ?
C22 C17 C18 C19 -0.1(13) . . . . ?
C16 C17 C18 C19 179.8(8) . . . . ?
O2 C18 C19 C20 178.0(9) . . . . ?
C17 C18 C19 C20 -0.7(14) . . . . ?
C18 C19 C20 C21 0.6(14) . . . . ?
C19 C20 C21 C22 0.3(14) . . . . ?
C19 C20 C21 Cl2 -178.4(7) . . . . ?
C20 C21 C22 C17 -1.1(14) . . . . ?
Cl2 C21 C22 C17 177.5(7) . . . . ?
C18 C17 C22 C21 1.1(13) . . . . ?
C16 C17 C22 C21 -178.8(8) . . . . ?
